data_4103197
loop_
_publ_author_name
'Chung-Hung Hsieh'
'Marcetta Y. Darensbourg'

_publ_section_title
;
 A {Fe(NO)3}10 Trinitrosyliron Complex Stabilized by an N-Heterocyclic
 Carbene and the Cationic and Neutral {Fe(NO)2}9/10 Products of Its NO
 Release
;
_journal_name_full 'Journal of the American Chemical Society'
_journal_page_first 14118
_journal_page_last 14125
_journal_paper_doi 10.1021/ja104135x
_journal_volume 132
_journal_year 2010
_chemical_formula_sum 'C4.5 H9 B0.5 F2 Fe N2.5 O1.5 S'
_chemical_formula_weight 253.46
_chemical_name_systematic
; 
 ? 
;
_space_group_IT_number 29
_symmetry_cell_setting orthorhombic
_symmetry_space_group_name_Hall 'P 2c -2ac'
_symmetry_space_group_name_H-M 'P c a 21'
_atom_sites_solution_hydrogens geom
_atom_sites_solution_primary direct
_atom_sites_solution_secondary difmap
_audit_creation_method SHELXL-97
_cell_angle_alpha 90.00
_cell_angle_beta 90.00
_cell_angle_gamma 90.00
_cell_formula_units_Z 8
_cell_length_a 14.089(5)
_cell_length_b 7.999(3)
_cell_length_c 15.361(5)
_cell_measurement_temperature 110(2)
_cell_measurement_theta_max 28.24
_cell_measurement_theta_min 2.55
_cell_volume 1731.2(11)
_computing_cell_refinement 'Bruker APEXII'
_computing_data_collection 'Bruker APEXII'
_computing_data_reduction 'Bruker SAINT'
_computing_molecular_graphics 'Bruker SHELXTL'
_computing_publication_material 'Bruker SHELXTL'
_computing_structure_refinement 'SHELXL-97 (Sheldrick, 2008)'
_computing_structure_solution 'SHELXS-97 (Sheldrick, 2008)'
_diffrn_ambient_temperature 110(2)
_diffrn_measured_fraction_theta_full 0.994
_diffrn_measured_fraction_theta_max 0.994
_diffrn_measurement_device_type 'Bruker APEX-II CCD'
_diffrn_measurement_method '\f and \w scans'
_diffrn_radiation_monochromator graphite
_diffrn_radiation_source 'fine-focus sealed tube'
_diffrn_radiation_type MoK\a
_diffrn_radiation_wavelength 0.71073
_diffrn_reflns_av_R_equivalents 0.0444
_diffrn_reflns_av_sigmaI/netI 0.0380
_diffrn_reflns_limit_h_max 18
_diffrn_reflns_limit_h_min -18
_diffrn_reflns_limit_k_max 10
_diffrn_reflns_limit_k_min -10
_diffrn_reflns_limit_l_max 20
_diffrn_reflns_limit_l_min -20
_diffrn_reflns_number 19743
_diffrn_reflns_theta_full 28.45
_diffrn_reflns_theta_max 28.45
_diffrn_reflns_theta_min 2.65
_exptl_absorpt_coefficient_mu 1.980
_exptl_absorpt_correction_T_max 0.7829
_exptl_absorpt_correction_T_min 0.5359
_exptl_absorpt_correction_type multi-scan
_exptl_absorpt_process_details sadabs
_exptl_crystal_colour 'dark brown '
_exptl_crystal_density_diffrn 1.945
_exptl_crystal_density_method 'not measured'
_exptl_crystal_description 'needle '
_exptl_crystal_F_000 1024
_exptl_crystal_size_max 0.36
_exptl_crystal_size_mid 0.22
_exptl_crystal_size_min 0.13
_refine_diff_density_max 0.412
_refine_diff_density_min -0.227
_refine_diff_density_rms 0.063
_refine_ls_abs_structure_details 'Flack H D (1983), Acta Cryst. A39, 876-881'
_refine_ls_abs_structure_Flack -0.004(11)
_refine_ls_extinction_method none
_refine_ls_goodness_of_fit_ref 1.016
_refine_ls_hydrogen_treatment constr
_refine_ls_matrix_type full
_refine_ls_number_parameters 281
_refine_ls_number_reflns 4306
_refine_ls_number_restraints 79
_refine_ls_restrained_S_all 1.040
_refine_ls_R_factor_all 0.0275
_refine_ls_R_factor_gt 0.0245
_refine_ls_shift/su_max 0.004
_refine_ls_shift/su_mean 0.000
_refine_ls_structure_factor_coef Fsqd
_refine_ls_weighting_details 'calc w=1/[\s^2^(Fo^2^)+(0.0240P)^2^+0.0000P] where P=(Fo^2^+2Fc^2^)/3'
_refine_ls_weighting_scheme calc
_refine_ls_wR_factor_gt 0.0529
_refine_ls_wR_factor_ref 0.0541
_reflns_number_gt 4022
_reflns_number_total 4306
_reflns_threshold_expression >2sigma(I)
_cod_data_source_file ja104135x_si_002.cif
_cod_data_source_block 2feins
_cod_original_cell_volume 1731.1(10)
_cod_original_formula_sum 'C4.50 H9 B0.50 F2 Fe N2.50 O1.50 S'
_cod_database_code 4103197

loop_
_symmetry_equiv_pos_as_xyz
'x, y, z'
'-x, -y, z+1/2'
'x+1/2, -y, z'
'-x+1/2, y, z+1/2'

loop_
_atom_site_label
_atom_site_type_symbol
_atom_site_fract_x
_atom_site_fract_y
_atom_site_fract_z
_atom_site_U_iso_or_equiv
_atom_site_adp_type
_atom_site_occupancy
_atom_site_symmetry_multiplicity
_atom_site_calc_flag
_atom_site_refinement_flags
_atom_site_disorder_assembly
_atom_site_disorder_group
Fe1 Fe 0.44099(2) 0.18897(4) 0.35731(2) 0.02077(8) Uani 1 1 d . A -1
Fe2 Fe 0.39109(2) 0.35845(4) 0.20562(2) 0.01468(7) Uani 1 1 d . A -1
S1 S 0.50516(4) 0.42363(7) 0.30171(4) 0.02101(12) Uani 1 1 d . A -1
S2 S 0.29482(4) 0.25675(7) 0.31064(4) 0.01963(11) Uani 1 1 d . A -1
O1 O 0.44948(13) 0.2107(2) 0.54166(11) 0.0269(4) Uani 1 1 d . A -1
O2 O 0.50927(13) -0.1275(2) 0.30521(15) 0.0364(5) Uani 1 1 d . A -1
O3 O 0.33081(15) 0.6900(2) 0.19011(17) 0.0452(6) Uani 1 1 d . A -1
N1 N 0.44415(14) 0.2095(2) 0.46541(14) 0.0229(4) Uani 1 1 d . A -1
N2 N 0.48044(13) 0.0078(3) 0.31657(13) 0.0229(4) Uani 1 1 d . A -1
N3 N 0.34995(13) 0.5507(2) 0.18691(14) 0.0234(4) Uani 1 1 d . A -1
N4 N 0.32860(13) 0.1925(2) 0.12297(12) 0.0180(4) Uani 1 1 d . A -1
N5 N 0.49436(13) 0.3261(3) 0.11539(13) 0.0173(4) Uani 1 1 d . A -1
C1 C 0.60901(16) 0.3681(3) 0.23613(17) 0.0227(5) Uani 1 1 d . A -1
H1A H 0.6644 0.4355 0.2545 0.027 Uiso 1 1 calc R A -1
H1B H 0.6246 0.2485 0.2444 0.027 Uiso 1 1 calc R A -1
C2 C 0.58679(16) 0.4014(3) 0.14189(15) 0.0201(5) Uani 1 1 d . A -1
H2A H 0.5846 0.5236 0.1320 0.024 Uiso 1 1 calc R A -1
H2B H 0.6381 0.3547 0.1052 0.024 Uiso 1 1 calc R A -1
C3 C 0.46798(17) 0.4033(3) 0.02909(16) 0.0244(5) Uani 1 1 d . A -1
H3A H 0.5250 0.4070 -0.0085 0.029 Uiso 1 1 calc R A -1
H3B H 0.4469 0.5198 0.0390 0.029 Uiso 1 1 calc R A -1
C4 C 0.39029(18) 0.3091(4) -0.01782(16) 0.0289(6) Uani 1 1 d . A -1
H4A H 0.3700 0.3755 -0.0689 0.035 Uiso 1 1 calc R A -1
H4B H 0.4168 0.2024 -0.0397 0.035 Uiso 1 1 calc R A -1
C5 C 0.30406(17) 0.2710(3) 0.03698(16) 0.0253(5) Uani 1 1 d . A -1
H5A H 0.2687 0.3760 0.0476 0.030 Uiso 1 1 calc R A -1
H5B H 0.2619 0.1944 0.0043 0.030 Uiso 1 1 calc R A -1
C6 C 0.50199(16) 0.1422(3) 0.10607(17) 0.0217(5) Uani 1 1 d . A -1
H6A H 0.5421 0.0968 0.1534 0.026 Uiso 1 1 calc R A -1
H6B H 0.5327 0.1150 0.0498 0.026 Uiso 1 1 calc R A -1
C7 C 0.40259(16) 0.0605(3) 0.10982(16) 0.0205(5) Uani 1 1 d . A -1
H7A H 0.3901 -0.0004 0.0549 0.025 Uiso 1 1 calc R A -1
H7B H 0.4001 -0.0209 0.1583 0.025 Uiso 1 1 calc R A -1
C8 C 0.23961(16) 0.1167(3) 0.15796(16) 0.0215(5) Uani 1 1 d . A -1
H8A H 0.2247 0.0139 0.1247 0.026 Uiso 1 1 calc R A -1
H8B H 0.1864 0.1961 0.1499 0.026 Uiso 1 1 calc R A -1
C9 C 0.24843(17) 0.0742(3) 0.25282(15) 0.0210(5) Uani 1 1 d . A -1
H9A H 0.2919 -0.0219 0.2604 0.025 Uiso 1 1 calc R A -1
H9B H 0.1856 0.0430 0.2766 0.025 Uiso 1 1 calc R A -1
B1_1 B 0.7445(5) 0.2289(8) 0.4472(4) 0.028(2) Uani 0.444(16) 1 d PDU B -1
F1_1 F 0.7143(5) 0.2909(12) 0.5250(5) 0.049(2) Uani 0.444(16) 1 d PDU B -1
F2_1 F 0.6724(7) 0.1368(15) 0.4083(7) 0.047(2) Uani 0.444(16) 1 d PDU B -1
F3_1 F 0.8205(7) 0.1234(10) 0.4620(7) 0.0488(19) Uani 0.444(16) 1 d PDU B -1
F4_1 F 0.7701(5) 0.3544(13) 0.3925(6) 0.063(2) Uani 0.444(16) 1 d PDU B -1
B1_2 B 0.7480(4) 0.2212(6) 0.4419(3) 0.0221(15) Uani 0.556(16) 1 d PDU B -2
F1_2 F 0.7131(4) 0.3520(9) 0.4888(7) 0.068(2) Uani 0.556(16) 1 d PDU B -2
F2_2 F 0.6749(6) 0.1129(10) 0.4192(6) 0.0363(16) Uani 0.556(16) 1 d PDU B -2
F3_2 F 0.8104(5) 0.1321(8) 0.4938(6) 0.0447(16) Uani 0.556(16) 1 d PDU B -2
F4_2 F 0.7927(4) 0.2768(11) 0.3691(3) 0.0495(18) Uani 0.556(16) 1 d PDU B -2

loop_
_atom_site_aniso_label
_atom_site_aniso_U_11
_atom_site_aniso_U_22
_atom_site_aniso_U_33
_atom_site_aniso_U_23
_atom_site_aniso_U_13
_atom_site_aniso_U_12
Fe1 0.01994(16) 0.02297(16) 0.01939(16) 0.00277(14) -0.00042(14) -0.00132(13)
Fe2 0.01363(14) 0.01240(13) 0.01802(14) 0.00039(12) 0.00087(13) 0.00004(11)
S1 0.0207(3) 0.0223(3) 0.0201(3) -0.0025(2) -0.0017(2) -0.0042(2)
S2 0.0177(2) 0.0216(3) 0.0196(3) -0.0003(2) 0.0043(2) -0.0003(2)
O1 0.0377(10) 0.0241(9) 0.0189(9) 0.0010(7) 0.0023(7) -0.0026(7)
O2 0.0360(11) 0.0241(10) 0.0490(12) 0.0035(9) -0.0056(9) 0.0067(8)
O3 0.0382(11) 0.0157(9) 0.0816(17) 0.0056(10) 0.0091(11) 0.0073(8)
N1 0.0217(10) 0.0204(10) 0.0266(12) 0.0044(8) 0.0005(8) -0.0022(8)
N2 0.0190(9) 0.0259(11) 0.0238(10) 0.0060(9) -0.0040(8) -0.0026(8)
N3 0.0173(9) 0.0185(10) 0.0344(12) 0.0026(8) 0.0024(8) 0.0012(7)
N4 0.0172(9) 0.0179(10) 0.0188(10) 0.0010(7) -0.0003(8) -0.0022(7)
N5 0.0130(9) 0.0194(10) 0.0196(10) 0.0017(7) 0.0003(7) -0.0019(7)
C1 0.0147(11) 0.0280(13) 0.0252(12) 0.0016(10) -0.0011(9) -0.0035(9)
C2 0.0152(10) 0.0198(12) 0.0254(12) 0.0012(9) 0.0019(9) -0.0044(8)
C3 0.0232(12) 0.0313(13) 0.0189(11) 0.0058(9) 0.0025(10) -0.0066(10)
C4 0.0281(14) 0.0414(16) 0.0171(12) 0.0039(10) 0.0001(10) -0.0093(11)
C5 0.0224(12) 0.0343(14) 0.0191(12) 0.0059(10) -0.0067(10) -0.0090(10)
C6 0.0185(11) 0.0191(12) 0.0276(13) -0.0028(9) 0.0055(10) 0.0002(9)
C7 0.0214(11) 0.0171(12) 0.0228(12) -0.0038(9) 0.0023(9) -0.0022(9)
C8 0.0162(11) 0.0259(13) 0.0226(12) 0.0015(9) 0.0016(9) -0.0058(9)
C9 0.0189(11) 0.0189(12) 0.0250(12) 0.0012(9) 0.0049(9) -0.0034(9)
B1_1 0.030(4) 0.034(4) 0.021(4) 0.003(3) 0.000(3) 0.006(3)
F1_1 0.061(3) 0.051(4) 0.035(3) -0.022(3) 0.015(2) -0.012(3)
F2_1 0.036(4) 0.072(5) 0.033(4) -0.013(3) -0.014(3) 0.005(3)
F3_1 0.042(3) 0.053(3) 0.051(4) -0.009(3) -0.020(3) 0.023(2)
F4_1 0.086(4) 0.048(4) 0.056(4) 0.024(3) 0.012(3) -0.001(3)
B1_2 0.026(3) 0.019(3) 0.021(3) -0.002(2) -0.003(2) 0.002(2)
F1_2 0.086(3) 0.046(3) 0.071(4) -0.026(3) 0.012(3) 0.019(2)
F2_2 0.030(3) 0.048(3) 0.030(3) 0.001(2) -0.004(2) -0.012(2)
F3_2 0.043(3) 0.042(3) 0.050(4) 0.013(2) -0.025(3) -0.0028(17)
F4_2 0.059(3) 0.055(4) 0.034(2) 0.007(2) 0.0037(17) -0.022(2)

loop_
_atom_type_symbol
_atom_type_description
_atom_type_scat_dispersion_real
_atom_type_scat_dispersion_imag
_atom_type_scat_source
C C 0.0033 0.0016 'International Tables Vol C Tables 4.2.6.8 and 6.1.1.4'
H H 0.0000 0.0000 'International Tables Vol C Tables 4.2.6.8 and 6.1.1.4'
N N 0.0061 0.0033 'International Tables Vol C Tables 4.2.6.8 and 6.1.1.4'
O O 0.0106 0.0060 'International Tables Vol C Tables 4.2.6.8 and 6.1.1.4'
S S 0.1246 0.1234 'International Tables Vol C Tables 4.2.6.8 and 6.1.1.4'
Fe Fe 0.3463 0.8444 'International Tables Vol C Tables 4.2.6.8 and 6.1.1.4'
B B 0.0013 0.0007 'International Tables Vol C Tables 4.2.6.8 and 6.1.1.4'
F F 0.0171 0.0103 'International Tables Vol C Tables 4.2.6.8 and 6.1.1.4'

loop_
_geom_angle_atom_site_label_1
_geom_angle_atom_site_label_2
_geom_angle_atom_site_label_3
_geom_angle
N1 Fe1 N2 116.63(10)
N1 Fe1 S2 108.55(7)
N2 Fe1 S2 113.21(7)
N1 Fe1 S1 106.54(7)
N2 Fe1 S1 116.53(7)
S2 Fe1 S1 92.63(3)
N1 Fe1 Fe2 142.27(7)
N2 Fe1 Fe2 101.09(7)
S2 Fe1 Fe2 52.009(18)
S1 Fe1 Fe2 51.57(2)
N3 Fe2 N5 104.44(9)
N3 Fe2 N4 110.07(9)
N5 Fe2 N4 78.50(8)
N3 Fe2 S1 98.51(7)
N5 Fe2 S1 88.01(6)
N4 Fe2 S1 150.60(6)
N3 Fe2 S2 104.26(7)
N5 Fe2 S2 150.88(6)
N4 Fe2 S2 87.19(6)
S1 Fe2 S2 92.52(3)
N3 Fe2 Fe1 132.87(8)
N5 Fe2 Fe1 109.19(6)
N4 Fe2 Fe1 108.26(6)
S1 Fe2 Fe1 51.83(2)
S2 Fe2 Fe1 51.62(2)
C1 S1 Fe2 98.86(9)
C1 S1 Fe1 109.10(8)
Fe2 S1 Fe1 76.59(3)
C9 S2 Fe1 106.83(8)
C9 S2 Fe2 98.93(8)
Fe1 S2 Fe2 76.37(3)
O1 N1 Fe1 174.40(19)
O2 N2 Fe1 166.6(2)
O3 N3 Fe2 165.8(2)
C8 N4 C7 110.28(17)
C8 N4 C5 107.03(17)
C7 N4 C5 109.64(18)
C8 N4 Fe2 113.78(15)
C7 N4 Fe2 104.05(13)
C5 N4 Fe2 112.04(15)
C6 N5 C2 111.35(18)
C6 N5 C3 109.8(2)
C2 N5 C3 106.82(17)
C6 N5 Fe2 104.19(14)
C2 N5 Fe2 112.87(15)
C3 N5 Fe2 111.82(14)
C2 C1 S1 108.66(16)
C2 C1 H1A 110.0
S1 C1 H1A 110.0
C2 C1 H1B 110.0
S1 C1 H1B 110.0
H1A C1 H1B 108.3
N5 C2 C1 111.88(19)
N5 C2 H2A 109.2
C1 C2 H2A 109.2
N5 C2 H2B 109.2
C1 C2 H2B 109.2
H2A C2 H2B 107.9
N5 C3 C4 113.14(19)
N5 C3 H3A 109.0
C4 C3 H3A 109.0
N5 C3 H3B 109.0
C4 C3 H3B 109.0
H3A C3 H3B 107.8
C5 C4 C3 114.7(2)
C5 C4 H4A 108.6
C3 C4 H4A 108.6
C5 C4 H4B 108.6
C3 C4 H4B 108.6
H4A C4 H4B 107.6
N4 C5 C4 112.9(2)
N4 C5 H5A 109.0
C4 C5 H5A 109.0
N4 C5 H5B 109.0
C4 C5 H5B 109.0
H5A C5 H5B 107.8
N5 C6 C7 110.51(18)
N5 C6 H6A 109.5
C7 C6 H6A 109.5
N5 C6 H6B 109.5
C7 C6 H6B 109.5
H6A C6 H6B 108.1
N4 C7 C6 109.69(18)
N4 C7 H7A 109.7
C6 C7 H7A 109.7
N4 C7 H7B 109.7
C6 C7 H7B 109.7
H7A C7 H7B 108.2
N4 C8 C9 111.84(19)
N4 C8 H8A 109.2
C9 C8 H8A 109.2
N4 C8 H8B 109.2
C9 C8 H8B 109.2
H8A C8 H8B 107.9
C8 C9 S2 108.65(17)
C8 C9 H9A 110.0
S2 C9 H9A 110.0
C8 C9 H9B 110.0
S2 C9 H9B 110.0
H9A C9 H9B 108.3
F4_1 B1_1 F1_1 110.9(5)
F4_1 B1_1 F3_1 110.4(5)
F1_1 B1_1 F3_1 108.6(5)
F4_1 B1_1 F2_1 108.7(5)
F1_1 B1_1 F2_1 110.0(5)
F3_1 B1_1 F2_1 108.2(5)
F4_2 B1_2 F1_2 110.6(4)
F4_2 B1_2 F3_2 110.4(4)
F1_2 B1_2 F3_2 108.7(4)
F4_2 B1_2 F2_2 109.9(4)
F1_2 B1_2 F2_2 110.1(4)
F3_2 B1_2 F2_2 107.1(4)

loop_
_geom_bond_atom_site_label_1
_geom_bond_atom_site_label_2
_geom_bond_distance
Fe1 N1 1.669(2)
Fe1 N2 1.673(2)
Fe1 S2 2.2469(9)
Fe1 S1 2.2516(9)
Fe1 Fe2 2.7857(8)
Fe2 N3 1.668(2)
Fe2 N5 2.026(2)
Fe2 N4 2.0369(19)
Fe2 S1 2.2435(8)
Fe2 S2 2.2590(8)
S1 C1 1.831(3)
S2 C9 1.830(2)
O1 N1 1.174(3)
O2 N2 1.169(3)
O3 N3 1.147(3)
N4 C8 1.493(3)
N4 C7 1.498(3)
N4 C5 1.503(3)
N5 C6 1.481(3)
N5 C2 1.492(3)
N5 C3 1.509(3)
C1 C2 1.505(4)
C1 H1A 0.9900
C1 H1B 0.9900
C2 H2A 0.9900
C2 H2B 0.9900
C3 C4 1.512(3)
C3 H3A 0.9900
C3 H3B 0.9900
C4 C5 1.509(3)
C4 H4A 0.9900
C4 H4B 0.9900
C5 H5A 0.9900
C5 H5B 0.9900
C6 C7 1.547(3)
C6 H6A 0.9900
C6 H6B 0.9900
C7 H7A 0.9900
C7 H7B 0.9900
C8 C9 1.501(3)
C8 H8A 0.9900
C8 H8B 0.9900
C9 H9A 0.9900
C9 H9B 0.9900
B1_1 F4_1 1.357(5)
B1_1 F1_1 1.363(5)
B1_1 F3_1 1.382(5)
B1_1 F2_1 1.390(5)
B1_2 F4_2 1.358(5)
B1_2 F1_2 1.362(5)
B1_2 F3_2 1.384(4)
B1_2 F2_2 1.391(4)

loop_
_geom_torsion_atom_site_label_1
_geom_torsion_atom_site_label_2
_geom_torsion_atom_site_label_3
_geom_torsion_atom_site_label_4
_geom_torsion
N1 Fe1 Fe2 N3 2.64(14)
N2 Fe1 Fe2 N3 -176.96(11)
S2 Fe1 Fe2 N3 72.16(9)
S1 Fe1 Fe2 N3 -61.79(9)
N1 Fe1 Fe2 N5 135.74(13)
N2 Fe1 Fe2 N5 -43.85(9)
S2 Fe1 Fe2 N5 -154.74(6)
S1 Fe1 Fe2 N5 71.32(6)
N1 Fe1 Fe2 N4 -140.42(13)
N2 Fe1 Fe2 N4 39.98(9)
S2 Fe1 Fe2 N4 -70.90(6)
S1 Fe1 Fe2 N4 155.16(6)
N1 Fe1 Fe2 S1 64.42(12)
N2 Fe1 Fe2 S1 -115.17(7)
S2 Fe1 Fe2 S1 133.94(3)
N1 Fe1 Fe2 S2 -69.52(12)
N2 Fe1 Fe2 S2 110.88(7)
S1 Fe1 Fe2 S2 -133.94(3)
N3 Fe2 S1 C1 -113.12(11)
N5 Fe2 S1 C1 -8.81(10)
N4 Fe2 S1 C1 53.30(15)
S2 Fe2 S1 C1 142.05(8)
Fe1 Fe2 S1 C1 107.65(9)
N3 Fe2 S1 Fe1 139.23(7)
N5 Fe2 S1 Fe1 -116.46(6)
N4 Fe2 S1 Fe1 -54.35(12)
S2 Fe2 S1 Fe1 34.40(2)
N1 Fe1 S1 C1 120.27(12)
N2 Fe1 S1 C1 -11.86(12)
S2 Fe1 S1 C1 -129.50(9)
Fe2 Fe1 S1 C1 -94.88(9)
N1 Fe1 S1 Fe2 -144.85(8)
N2 Fe1 S1 Fe2 83.02(8)
S2 Fe1 S1 Fe2 -34.61(2)
N1 Fe1 S2 C9 -121.84(11)
N2 Fe1 S2 C9 9.34(11)
S1 Fe1 S2 C9 129.75(8)
Fe2 Fe1 S2 C9 95.37(8)
N1 Fe1 S2 Fe2 142.80(7)
N2 Fe1 S2 Fe2 -86.03(8)
S1 Fe1 S2 Fe2 34.38(2)
N3 Fe2 S2 C9 120.76(11)
N5 Fe2 S2 C9 -49.35(15)
N4 Fe2 S2 C9 10.77(10)
S1 Fe2 S2 C9 -139.80(8)
Fe1 Fe2 S2 C9 -105.28(8)
N3 Fe2 S2 Fe1 -133.96(8)
N5 Fe2 S2 Fe1 55.93(12)
N4 Fe2 S2 Fe1 116.05(6)
S1 Fe2 S2 Fe1 -34.52(2)
N2 Fe1 N1 O1 0(2)
S2 Fe1 N1 O1 129.2(19)
S1 Fe1 N1 O1 -132.2(19)
Fe2 Fe1 N1 O1 -180(100)
N1 Fe1 N2 O2 5.6(8)
S2 Fe1 N2 O2 -121.4(8)
S1 Fe1 N2 O2 133.0(8)
Fe2 Fe1 N2 O2 -174.6(8)
N5 Fe2 N3 O3 -109.7(8)
N4 Fe2 N3 O3 167.4(8)
S1 Fe2 N3 O3 -19.6(8)
S2 Fe2 N3 O3 75.2(8)
Fe1 Fe2 N3 O3 24.9(8)
N3 Fe2 N4 C8 -90.43(17)
N5 Fe2 N4 C8 168.23(16)
S1 Fe2 N4 C8 103.88(17)
S2 Fe2 N4 C8 13.73(14)
Fe1 Fe2 N4 C8 61.60(15)
N3 Fe2 N4 C7 149.53(14)
N5 Fe2 N4 C7 48.19(14)
S1 Fe2 N4 C7 -16.2(2)
S2 Fe2 N4 C7 -106.31(13)
Fe1 Fe2 N4 C7 -58.44(14)
N3 Fe2 N4 C5 31.16(17)
N5 Fe2 N4 C5 -70.18(15)
S1 Fe2 N4 C5 -134.53(14)
S2 Fe2 N4 C5 135.32(14)
Fe1 Fe2 N4 C5 -176.81(13)
N3 Fe2 N5 C6 -156.72(15)
N4 Fe2 N5 C6 -48.72(14)
S1 Fe2 N5 C6 105.00(14)
S2 Fe2 N5 C6 13.4(2)
Fe1 Fe2 N5 C6 56.82(15)
N3 Fe2 N5 C2 82.34(17)
N4 Fe2 N5 C2 -169.65(16)
S1 Fe2 N5 C2 -15.94(15)
S2 Fe2 N5 C2 -107.56(16)
Fe1 Fe2 N5 C2 -64.12(16)
N3 Fe2 N5 C3 -38.15(17)
N4 Fe2 N5 C3 69.86(16)
S1 Fe2 N5 C3 -136.43(15)
S2 Fe2 N5 C3 131.96(14)
Fe1 Fe2 N5 C3 175.39(14)
Fe2 S1 C1 C2 32.44(17)
Fe1 S1 C1 C2 111.24(16)
C6 N5 C2 C1 -74.3(2)
C3 N5 C2 C1 165.8(2)
Fe2 N5 C2 C1 42.5(2)
S1 C1 C2 N5 -49.7(2)
C6 N5 C3 C4 44.0(3)
C2 N5 C3 C4 164.9(2)
Fe2 N5 C3 C4 -71.1(2)
N5 C3 C4 C5 49.9(3)
C8 N4 C5 C4 -163.6(2)
C7 N4 C5 C4 -44.0(3)
Fe2 N4 C5 C4 71.0(2)
C3 C4 C5 N4 -49.8(3)
C2 N5 C6 C7 160.76(19)
C3 N5 C6 C7 -81.1(2)
Fe2 N5 C6 C7 38.8(2)
C8 N4 C7 C6 -159.8(2)
C5 N4 C7 C6 82.6(2)
Fe2 N4 C7 C6 -37.4(2)
N5 C6 C7 N4 -0.7(3)
C7 N4 C8 C9 75.7(2)
C5 N4 C8 C9 -165.1(2)
Fe2 N4 C8 C9 -40.8(2)
N4 C8 C9 S2 49.7(2)
Fe1 S2 C9 C8 -112.53(16)
Fe2 S2 C9 C8 -34.16(17)
